data_4064444
loop_
_publ_author_name
'Spannhoff, Kirsten'
'Rojas, Rene'
'Fr\"ohlich, Roland'
'Kehr, Gerald'
'Erker, Gerhard'

_publ_section_title
;
 Reactions of Topologically Related &#x201C;nacnacH-CN&#x201D; and
 &#x201C;P-nacnacH-CN&#x201D; Chelate Ligand Systems with HB(C6F5)2
;
_journal_issue 8
_journal_name_full Organometallics
_journal_page_first 2377
_journal_paper_doi 10.1021/om200116q
_journal_volume 30
_journal_year 2011
_chemical_formula_sum 'C36 H30 B F10 N3'
_chemical_formula_weight 705.44
_chemical_name_systematic
; 
 ? 
;
_space_group_IT_number 2
_symmetry_cell_setting triclinic
_symmetry_space_group_name_Hall '-P 1'
_symmetry_space_group_name_H-M 'P -1'
_atom_sites_solution_hydrogens 'at N1 from difmap, others geom'
_atom_sites_solution_primary direct
_atom_sites_solution_secondary difmap
_audit_creation_method SHELXL-97
_cell_angle_alpha 66.006(2)
_cell_angle_beta 85.949(2)
_cell_angle_gamma 87.231(2)
_cell_formula_units_Z 2
_cell_length_a 9.1730(5)
_cell_length_b 13.9793(6)
_cell_length_c 14.9065(7)
_cell_measurement_reflns_used 5101
_cell_measurement_temperature 223(2)
_cell_measurement_theta_max 68.25
_cell_measurement_theta_min 0.88
_cell_volume 1741.55(15)
_computing_cell_refinement 'Collect (Nonius B.V., 1998)'
_computing_data_collection 'Collect (Nonius B.V., 1998)'
_computing_data_reduction 'Denzo-SMN (Otwinowski & Minor, 1997)'
_computing_molecular_graphics 'XP (BrukerAXS, 2000)'
_computing_publication_material 'SHELXL-97 (Sheldrick, 1997)'
_computing_structure_refinement 'SHELXL-97 (Sheldrick, 1997)'
_computing_structure_solution 'SHELXS-97 (Sheldrick, 1990)'
_diffrn_ambient_temperature 223(2)
_diffrn_measured_fraction_theta_full 0.956
_diffrn_measured_fraction_theta_max 0.956
_diffrn_measurement_device_type 'Nonius KappaCCD APEXII'
_diffrn_measurement_method '\w and \f scans'
_diffrn_radiation_monochromator graphite
_diffrn_radiation_source 'fine-focus sealed tube'
_diffrn_radiation_type CuK\a
_diffrn_radiation_wavelength 1.54178
_diffrn_reflns_av_R_equivalents 0.056
_diffrn_reflns_av_sigmaI/netI 0.0366
_diffrn_reflns_limit_h_max 10
_diffrn_reflns_limit_h_min -10
_diffrn_reflns_limit_k_max 16
_diffrn_reflns_limit_k_min -16
_diffrn_reflns_limit_l_max 17
_diffrn_reflns_limit_l_min -17
_diffrn_reflns_number 19628
_diffrn_reflns_theta_full 67.68
_diffrn_reflns_theta_max 67.68
_diffrn_reflns_theta_min 4.83
_exptl_absorpt_coefficient_mu 1.010
_exptl_absorpt_correction_T_max 0.9512
_exptl_absorpt_correction_T_min 0.7863
_exptl_absorpt_correction_type multi-scan
_exptl_absorpt_process_details 'Denzo (Otwinowski, Borek, Majewski & Minor, 2003)'
_exptl_crystal_colour colourless
_exptl_crystal_density_diffrn 1.345
_exptl_crystal_density_method 'not measured'
_exptl_crystal_description plate
_exptl_crystal_F_000 724
_exptl_crystal_size_max 0.25
_exptl_crystal_size_mid 0.20
_exptl_crystal_size_min 0.05
_refine_diff_density_max 0.222
_refine_diff_density_min -0.244
_refine_diff_density_rms 0.046
_refine_ls_extinction_method none
_refine_ls_goodness_of_fit_ref 1.030
_refine_ls_hydrogen_treatment mixed
_refine_ls_matrix_type full
_refine_ls_number_parameters 460
_refine_ls_number_reflns 6016
_refine_ls_number_restraints 0
_refine_ls_restrained_S_all 1.030
_refine_ls_R_factor_all 0.0724
_refine_ls_R_factor_gt 0.0528
_refine_ls_shift/su_max 0.000
_refine_ls_shift/su_mean 0.000
_refine_ls_structure_factor_coef Fsqd
_refine_ls_weighting_details 'calc w=1/[\s^2^(Fo^2^)+(0.0642P)^2^+0.8248P] where P=(Fo^2^+2Fc^2^)/3'
_refine_ls_weighting_scheme calc
_refine_ls_wR_factor_gt 0.1284
_refine_ls_wR_factor_ref 0.1439
_reflns_number_gt 4539
_reflns_number_total 6016
_reflns_threshold_expression >2sigma(I)
_cod_data_source_file om200116q_si_004.cif
_cod_data_source_block erk5285
_cod_original_sg_symbol_H-M P-1
_cod_database_code 4064444

loop_
_symmetry_equiv_pos_as_xyz
'x, y, z'
'-x, -y, -z'

loop_
_atom_site_label
_atom_site_type_symbol
_atom_site_fract_x
_atom_site_fract_y
_atom_site_fract_z
_atom_site_U_iso_or_equiv
_atom_site_adp_type
_atom_site_occupancy
_atom_site_symmetry_multiplicity
_atom_site_calc_flag
_atom_site_refinement_flags
N1 N 0.1230(2) 0.57993(15) 0.75630(14) 0.0474(5) Uani 1 1 d .
H1A H 0.105(3) 0.627(2) 0.777(2) 0.057 Uiso 1 1 d .
C1 C 0.2185(3) 0.59964(17) 0.68123(17) 0.0435(5) Uani 1 1 d .
B1 B 0.5756(3) 0.7363(2) 0.40502(19) 0.0426(6) Uani 1 1 d .
H1 H 0.5880 0.6666 0.4026 0.051 Uiso 1 1 calc R
N2 N 0.1662(2) 0.76958(14) 0.74312(14) 0.0455(5) Uani 1 1 d .
C2 C 0.2816(2) 0.69973(16) 0.63595(16) 0.0407(5) Uani 1 1 d .
N3 N 0.4679(2) 0.72635(14) 0.49320(14) 0.0442(4) Uani 1 1 d .
C3 C 0.2533(2) 0.78518(16) 0.66756(16) 0.0413(5) Uani 1 1 d .
C4 C 0.2592(3) 0.51658(19) 0.6448(2) 0.0596(7) Uani 1 1 d .
H4A H 0.2483 0.4482 0.6986 0.089 Uiso 1 1 calc R
H4B H 0.3599 0.5249 0.6188 0.089 Uiso 1 1 calc R
H4C H 0.1957 0.5226 0.5933 0.089 Uiso 1 1 calc R
C5 C 0.3830(2) 0.71506(16) 0.55670(17) 0.0408(5) Uani 1 1 d .
C6 C 0.3273(3) 0.88703(18) 0.60820(19) 0.0524(6) Uani 1 1 d .
H6A H 0.2777 0.9426 0.6224 0.079 Uiso 1 1 calc R
H6B H 0.3235 0.9028 0.5387 0.079 Uiso 1 1 calc R
H6C H 0.4285 0.8815 0.6251 0.079 Uiso 1 1 calc R
C11 C 0.0549(3) 0.48070(17) 0.81147(17) 0.0472(6) Uani 1 1 d .
C12 C -0.0766(3) 0.46051(18) 0.78241(18) 0.0534(6) Uani 1 1 d .
C13 C -0.1397(3) 0.3650(2) 0.8382(2) 0.0653(8) Uani 1 1 d .
H13 H -0.2289 0.3492 0.8206 0.078 Uiso 1 1 calc R
C14 C -0.0737(4) 0.2926(2) 0.9194(2) 0.0710(8) Uani 1 1 d .
H14 H -0.1175 0.2277 0.9560 0.085 Uiso 1 1 calc R
C15 C 0.0550(4) 0.3148(2) 0.9468(2) 0.0653(8) Uani 1 1 d .
H15 H 0.0979 0.2648 1.0027 0.078 Uiso 1 1 calc R
C16 C 0.1240(3) 0.40914(19) 0.89440(18) 0.0515(6) Uani 1 1 d .
C17 C -0.1533(4) 0.5395(2) 0.6945(2) 0.0691(8) Uani 1 1 d .
H17 H -0.0896 0.6007 0.6620 0.083 Uiso 1 1 calc R
C18 C -0.1793(6) 0.4945(3) 0.6192(3) 0.1189(16) Uani 1 1 d .
H18A H -0.0864 0.4735 0.5966 0.178 Uiso 1 1 calc R
H18B H -0.2267 0.5473 0.5637 0.178 Uiso 1 1 calc R
H18C H -0.2413 0.4341 0.6495 0.178 Uiso 1 1 calc R
C19 C -0.2971(5) 0.5771(4) 0.7263(3) 0.1262(16) Uani 1 1 d .
H19A H -0.3560 0.5172 0.7664 0.189 Uiso 1 1 calc R
H19B H -0.3488 0.6211 0.6687 0.189 Uiso 1 1 calc R
H19C H -0.2786 0.6170 0.7643 0.189 Uiso 1 1 calc R
C20 C 0.2636(3) 0.4365(2) 0.9265(2) 0.0653(7) Uani 1 1 d .
H20 H 0.3235 0.4770 0.8660 0.078 Uiso 1 1 calc R
C21 C 0.3554(4) 0.3410(3) 0.9872(3) 0.1017(12) Uani 1 1 d .
H21A H 0.3074 0.3058 1.0519 0.153 Uiso 1 1 calc R
H21B H 0.4511 0.3633 0.9938 0.153 Uiso 1 1 calc R
H21C H 0.3660 0.2934 0.9546 0.153 Uiso 1 1 calc R
C22 C 0.2309(4) 0.5069(3) 0.9804(3) 0.0962(11) Uani 1 1 d .
H22A H 0.1822 0.5707 0.9376 0.144 Uiso 1 1 calc R
H22B H 0.3215 0.5242 0.9996 0.144 Uiso 1 1 calc R
H22C H 0.1679 0.4711 1.0387 0.144 Uiso 1 1 calc R
C31 C 0.1409(2) 0.84726(16) 0.78175(16) 0.0425(5) Uani 1 1 d .
C32 C 0.2492(3) 0.8735(2) 0.82731(19) 0.0533(6) Uani 1 1 d .
H32 H 0.3421 0.8409 0.8318 0.064 Uiso 1 1 calc R
C33 C 0.2217(3) 0.9472(2) 0.86615(19) 0.0571(7) Uani 1 1 d .
H33 H 0.2963 0.9651 0.8963 0.069 Uiso 1 1 calc R
C34 C 0.0865(3) 0.9944(2) 0.8612(2) 0.0602(7) Uani 1 1 d .
H34 H 0.0678 1.0450 0.8874 0.072 Uiso 1 1 calc R
C35 C -0.0214(3) 0.9669(2) 0.8173(2) 0.0688(8) Uani 1 1 d .
H35 H -0.1146 0.9987 0.8141 0.083 Uiso 1 1 calc R
C36 C 0.0043(3) 0.8937(2) 0.7779(2) 0.0578(7) Uani 1 1 d .
H36 H -0.0710 0.8754 0.7486 0.069 Uiso 1 1 calc R
C41 C 0.7350(2) 0.77495(16) 0.41608(16) 0.0428(5) Uani 1 1 d .
F42 F 0.82759(17) 0.72673(12) 0.28829(12) 0.0688(4) Uani 1 1 d .
C42 C 0.8518(3) 0.76516(18) 0.35559(19) 0.0504(6) Uani 1 1 d .
F43 F 1.09974(17) 0.78319(14) 0.29644(15) 0.0830(5) Uani 1 1 d .
C43 C 0.9922(3) 0.7941(2) 0.3581(2) 0.0577(7) Uani 1 1 d .
F44 F 1.15684(17) 0.86930(15) 0.42342(14) 0.0854(6) Uani 1 1 d .
C44 C 1.0213(3) 0.8366(2) 0.4224(2) 0.0601(7) Uani 1 1 d .
F45 F 0.93802(19) 0.89111(16) 0.54758(13) 0.0852(5) Uani 1 1 d .
C45 C 0.9108(3) 0.8497(2) 0.4839(2) 0.0580(7) Uani 1 1 d .
F46 F 0.66815(16) 0.83519(13) 0.54133(11) 0.0645(4) Uani 1 1 d .
C46 C 0.7713(3) 0.81894(19) 0.47972(17) 0.0478(6) Uani 1 1 d .
C51 C 0.5041(2) 0.81621(17) 0.30456(17) 0.0422(5) Uani 1 1 d .
F52 F 0.51320(18) 0.69339(12) 0.23215(12) 0.0673(4) Uani 1 1 d .
C52 C 0.4811(3) 0.79079(19) 0.22604(18) 0.0491(6) Uani 1 1 d .
F53 F 0.40591(19) 0.83100(14) 0.06602(11) 0.0738(5) Uani 1 1 d .
C53 C 0.4258(3) 0.8601(2) 0.13964(18) 0.0524(6) Uani 1 1 d .
F54 F 0.33841(18) 1.02993(13) 0.04387(11) 0.0743(5) Uani 1 1 d .
C54 C 0.3919(3) 0.9603(2) 0.12806(18) 0.0543(6) Uani 1 1 d .
F55 F 0.37616(18) 1.08867(11) 0.19401(13) 0.0716(5) Uani 1 1 d .
C55 C 0.4102(3) 0.99038(18) 0.20406(19) 0.0520(6) Uani 1 1 d .
F56 F 0.48032(16) 0.95007(10) 0.36262(11) 0.0586(4) Uani 1 1 d .
C56 C 0.4646(2) 0.91821(18) 0.28924(17) 0.0451(5) Uani 1 1 d .

loop_
_atom_site_aniso_label
_atom_site_aniso_U_11
_atom_site_aniso_U_22
_atom_site_aniso_U_33
_atom_site_aniso_U_23
_atom_site_aniso_U_13
_atom_site_aniso_U_12
N1 0.0605(12) 0.0380(10) 0.0421(11) -0.0159(9) 0.0108(9) -0.0110(9)
C1 0.0491(13) 0.0403(12) 0.0393(12) -0.0146(10) 0.0025(10) -0.0044(10)
B1 0.0448(14) 0.0409(13) 0.0428(14) -0.0183(12) 0.0066(11) -0.0080(11)
N2 0.0493(11) 0.0418(10) 0.0461(11) -0.0193(9) 0.0066(9) -0.0071(8)
C2 0.0436(12) 0.0392(11) 0.0382(12) -0.0150(10) 0.0049(10) -0.0079(9)
N3 0.0455(11) 0.0423(10) 0.0442(11) -0.0170(9) 0.0046(9) -0.0101(8)
C3 0.0405(12) 0.0402(11) 0.0420(12) -0.0150(10) -0.0026(10) -0.0042(9)
C4 0.0772(18) 0.0440(13) 0.0578(16) -0.0231(12) 0.0188(14) -0.0132(12)
C5 0.0443(12) 0.0347(11) 0.0419(13) -0.0133(10) -0.0033(11) -0.0061(9)
C6 0.0627(15) 0.0455(13) 0.0503(14) -0.0212(11) 0.0105(12) -0.0173(11)
C11 0.0611(15) 0.0386(12) 0.0381(12) -0.0127(10) 0.0102(11) -0.0107(11)
C12 0.0668(16) 0.0445(13) 0.0443(14) -0.0131(11) 0.0045(12) -0.0153(12)
C13 0.0781(19) 0.0579(16) 0.0534(16) -0.0142(14) 0.0023(14) -0.0265(14)
C14 0.096(2) 0.0500(15) 0.0531(17) -0.0063(13) 0.0140(16) -0.0285(15)
C15 0.088(2) 0.0493(15) 0.0436(14) -0.0041(12) 0.0056(14) -0.0076(14)
C16 0.0619(15) 0.0491(13) 0.0416(13) -0.0177(11) 0.0061(11) -0.0043(11)
C17 0.077(2) 0.0606(16) 0.0562(17) -0.0073(14) -0.0097(15) -0.0178(15)
C18 0.180(5) 0.103(3) 0.068(2) -0.023(2) -0.041(3) -0.013(3)
C19 0.118(4) 0.133(4) 0.096(3) -0.015(3) -0.025(3) 0.035(3)
C20 0.0624(17) 0.0725(18) 0.0553(16) -0.0205(14) -0.0016(13) 0.0013(14)
C21 0.090(3) 0.105(3) 0.100(3) -0.031(2) -0.027(2) 0.024(2)
C22 0.091(3) 0.120(3) 0.105(3) -0.071(3) -0.023(2) 0.003(2)
C31 0.0483(13) 0.0384(11) 0.0384(12) -0.0136(10) 0.0050(10) -0.0069(10)
C32 0.0494(14) 0.0590(15) 0.0541(15) -0.0258(13) -0.0024(12) -0.0013(11)
C33 0.0651(17) 0.0656(16) 0.0474(14) -0.0288(13) 0.0010(12) -0.0151(13)
C34 0.0757(19) 0.0543(15) 0.0555(16) -0.0295(13) 0.0135(14) -0.0067(13)
C35 0.0563(16) 0.0702(18) 0.088(2) -0.0433(17) 0.0058(15) 0.0069(14)
C36 0.0464(14) 0.0634(16) 0.0697(18) -0.0335(14) -0.0013(12) -0.0017(12)
C41 0.0452(13) 0.0364(11) 0.0412(12) -0.0099(10) -0.0021(10) -0.0037(9)
F42 0.0664(10) 0.0737(10) 0.0804(11) -0.0480(9) 0.0220(8) -0.0193(8)
C42 0.0522(14) 0.0436(12) 0.0542(14) -0.0193(11) 0.0043(11) -0.0042(11)
F43 0.0516(9) 0.0870(12) 0.1114(15) -0.0451(11) 0.0253(9) -0.0074(8)
C43 0.0429(14) 0.0532(14) 0.0687(17) -0.0179(13) 0.0073(12) -0.0019(11)
F44 0.0445(9) 0.1039(13) 0.0993(14) -0.0296(11) -0.0116(9) -0.0169(9)
C44 0.0412(14) 0.0624(16) 0.0665(17) -0.0140(14) -0.0087(13) -0.0071(12)
F45 0.0782(11) 0.1162(14) 0.0748(11) -0.0483(11) -0.0120(9) -0.0302(10)
C45 0.0585(16) 0.0605(15) 0.0536(15) -0.0189(13) -0.0146(13) -0.0110(13)
F46 0.0611(9) 0.0867(10) 0.0582(9) -0.0420(8) 0.0068(7) -0.0172(8)
C46 0.0461(13) 0.0515(13) 0.0419(13) -0.0151(11) -0.0006(10) -0.0030(11)
C51 0.0353(11) 0.0471(13) 0.0454(13) -0.0200(11) 0.0039(10) -0.0097(10)
F52 0.0848(11) 0.0638(9) 0.0657(10) -0.0384(8) -0.0093(8) 0.0019(8)
C52 0.0470(13) 0.0528(14) 0.0506(14) -0.0243(12) 0.0038(11) -0.0075(11)
F53 0.0816(11) 0.0970(12) 0.0532(9) -0.0399(9) -0.0113(8) -0.0020(9)
C53 0.0488(14) 0.0686(17) 0.0438(14) -0.0267(13) 0.0018(11) -0.0089(12)
F54 0.0722(11) 0.0839(11) 0.0518(9) -0.0110(8) -0.0119(8) 0.0027(9)
C54 0.0451(14) 0.0664(16) 0.0429(14) -0.0129(13) -0.0011(11) -0.0058(12)
F55 0.0780(11) 0.0500(8) 0.0805(11) -0.0189(8) -0.0142(9) 0.0013(7)
C55 0.0467(13) 0.0432(13) 0.0585(16) -0.0131(12) 0.0013(12) -0.0048(10)
F56 0.0707(9) 0.0507(8) 0.0613(9) -0.0284(7) -0.0077(7) -0.0076(7)
C56 0.0443(13) 0.0487(13) 0.0450(13) -0.0210(11) 0.0020(10) -0.0126(10)

loop_
_atom_type_symbol
_atom_type_description
_atom_type_scat_dispersion_real
_atom_type_scat_dispersion_imag
_atom_type_scat_source
C C 0.0181 0.0091 'International Tables Vol C Tables 4.2.6.8 and 6.1.1.4'
H H 0.0000 0.0000 'International Tables Vol C Tables 4.2.6.8 and 6.1.1.4'
B B 0.0090 0.0039 'International Tables Vol C Tables 4.2.6.8 and 6.1.1.4'
N N 0.0311 0.0180 'International Tables Vol C Tables 4.2.6.8 and 6.1.1.4'
F F 0.0727 0.0534 'International Tables Vol C Tables 4.2.6.8 and 6.1.1.4'

loop_
_geom_angle_atom_site_label_1
_geom_angle_atom_site_label_2
_geom_angle_atom_site_label_3
_geom_angle
C1 N1 C11 125.2(2)
C1 N1 H1A 118.0(19)
C11 N1 H1A 116.5(19)
N1 C1 C2 119.4(2)
N1 C1 C4 119.8(2)
C2 C1 C4 120.8(2)
N3 B1 C51 108.55(19)
N3 B1 C41 111.80(19)
C51 B1 C41 111.31(18)
N3 B1 H1 108.4
C51 B1 H1 108.4
C41 B1 H1 108.4
C3 N2 C31 121.44(18)
C5 C2 C1 116.36(19)
C5 C2 C3 118.37(18)
C1 C2 C3 125.23(19)
C5 N3 B1 175.7(2)
N2 C3 C2 118.50(19)
N2 C3 C6 124.0(2)
C2 C3 C6 117.49(19)
C1 C4 H4A 109.5
C1 C4 H4B 109.5
H4A C4 H4B 109.5
C1 C4 H4C 109.5
H4A C4 H4C 109.5
H4B C4 H4C 109.5
N3 C5 C2 178.7(3)
C3 C6 H6A 109.5
C3 C6 H6B 109.5
H6A C6 H6B 109.5
C3 C6 H6C 109.5
H6A C6 H6C 109.5
H6B C6 H6C 109.5
C12 C11 C16 122.8(2)
C12 C11 N1 119.3(2)
C16 C11 N1 117.9(2)
C13 C12 C11 117.5(2)
C13 C12 C17 119.8(2)
C11 C12 C17 122.7(2)
C14 C13 C12 121.0(3)
C14 C13 H13 119.5
C12 C13 H13 119.5
C15 C14 C13 120.2(2)
C15 C14 H14 119.9
C13 C14 H14 119.9
C14 C15 C16 121.8(3)
C14 C15 H15 119.1
C16 C15 H15 119.1
C15 C16 C11 116.6(2)
C15 C16 C20 122.2(2)
C11 C16 C20 121.1(2)
C19 C17 C12 111.1(3)
C19 C17 C18 109.7(3)
C12 C17 C18 111.8(3)
C19 C17 H17 108.0
C12 C17 H17 108.0
C18 C17 H17 108.0
C17 C18 H18A 109.5
C17 C18 H18B 109.5
H18A C18 H18B 109.5
C17 C18 H18C 109.5
H18A C18 H18C 109.5
H18B C18 H18C 109.5
C17 C19 H19A 109.5
C17 C19 H19B 109.5
H19A C19 H19B 109.5
C17 C19 H19C 109.5
H19A C19 H19C 109.5
H19B C19 H19C 109.5
C22 C20 C16 110.7(2)
C22 C20 C21 111.0(3)
C16 C20 C21 113.6(3)
C22 C20 H20 107.1
C16 C20 H20 107.1
C21 C20 H20 107.1
C20 C21 H21A 109.5
C20 C21 H21B 109.5
H21A C21 H21B 109.5
C20 C21 H21C 109.5
H21A C21 H21C 109.5
H21B C21 H21C 109.5
C20 C22 H22A 109.5
C20 C22 H22B 109.5
H22A C22 H22B 109.5
C20 C22 H22C 109.5
H22A C22 H22C 109.5
H22B C22 H22C 109.5
C36 C31 C32 119.2(2)
C36 C31 N2 119.5(2)
C32 C31 N2 121.2(2)
C33 C32 C31 120.4(2)
C33 C32 H32 119.8
C31 C32 H32 119.8
C34 C33 C32 120.5(2)
C34 C33 H33 119.8
C32 C33 H33 119.8
C33 C34 C35 119.0(2)
C33 C34 H34 120.5
C35 C34 H34 120.5
C34 C35 C36 121.3(3)
C34 C35 H35 119.3
C36 C35 H35 119.3
C35 C36 C31 119.6(3)
C35 C36 H36 120.2
C31 C36 H36 120.2
C46 C41 C42 113.9(2)
C46 C41 B1 127.7(2)
C42 C41 B1 118.4(2)
F42 C42 C43 117.0(2)
F42 C42 C41 118.8(2)
C43 C42 C41 124.1(2)
F43 C43 C44 119.9(2)
F43 C43 C42 120.8(3)
C44 C43 C42 119.3(2)
F44 C44 C43 120.2(3)
F44 C44 C45 119.9(3)
C43 C44 C45 119.9(2)
F45 C45 C44 120.4(2)
F45 C45 C46 120.3(3)
C44 C45 C46 119.2(2)
F46 C46 C45 116.0(2)
F46 C46 C41 120.4(2)
C45 C46 C41 123.6(2)
C56 C51 C52 114.1(2)
C56 C51 B1 121.9(2)
C52 C51 B1 124.0(2)
F52 C52 C53 116.3(2)
F52 C52 C51 120.0(2)
C53 C52 C51 123.7(2)
F53 C53 C54 119.5(2)
F53 C53 C52 121.0(2)
C54 C53 C52 119.5(2)
F54 C54 C53 120.7(2)
F54 C54 C55 119.6(2)
C53 C54 C55 119.8(2)
F55 C55 C56 120.9(2)
F55 C55 C54 120.5(2)
C56 C55 C54 118.6(2)
F56 C56 C55 117.1(2)
F56 C56 C51 118.6(2)
C55 C56 C51 124.3(2)

loop_
_geom_bond_atom_site_label_1
_geom_bond_atom_site_label_2
_geom_bond_distance
N1 C1 1.315(3)
N1 C11 1.440(3)
N1 H1A 0.84(3)
C1 C2 1.415(3)
C1 C4 1.491(3)
B1 N3 1.551(3)
B1 C51 1.621(4)
B1 C41 1.625(3)
B1 H1 0.9900
N2 C3 1.282(3)
N2 C31 1.425(3)
C2 C5 1.402(3)
C2 C3 1.458(3)
N3 C5 1.146(3)
C3 C6 1.502(3)
C4 H4A 0.9700
C4 H4B 0.9700
C4 H4C 0.9700
C6 H6A 0.9700
C6 H6B 0.9700
C6 H6C 0.9700
C11 C12 1.389(4)
C11 C16 1.405(4)
C12 C13 1.383(3)
C12 C17 1.520(4)
C13 C14 1.380(4)
C13 H13 0.9400
C14 C15 1.365(4)
C14 H14 0.9400
C15 C16 1.387(4)
C15 H15 0.9400
C16 C20 1.516(4)
C17 C19 1.513(5)
C17 C18 1.529(5)
C17 H17 0.9900
C18 H18A 0.9700
C18 H18B 0.9700
C18 H18C 0.9700
C19 H19A 0.9700
C19 H19B 0.9700
C19 H19C 0.9700
C20 C22 1.513(4)
C20 C21 1.524(5)
C20 H20 0.9900
C21 H21A 0.9700
C21 H21B 0.9700
C21 H21C 0.9700
C22 H22A 0.9700
C22 H22B 0.9700
C22 H22C 0.9700
C31 C36 1.377(3)
C31 C32 1.384(3)
C32 C33 1.377(4)
C32 H32 0.9400
C33 C34 1.369(4)
C33 H33 0.9400
C34 C35 1.374(4)
C34 H34 0.9400
C35 C36 1.376(4)
C35 H35 0.9400
C36 H36 0.9400
C41 C46 1.388(3)
C41 C42 1.389(3)
F42 C42 1.351(3)
C42 C43 1.376(4)
F43 C43 1.347(3)
C43 C44 1.363(4)
F44 C44 1.348(3)
C44 C45 1.374(4)
F45 C45 1.339(3)
C45 C46 1.384(3)
F46 C46 1.348(3)
C51 C56 1.384(3)
C51 C52 1.386(3)
F52 C52 1.347(3)
C52 C53 1.373(4)
F53 C53 1.342(3)
C53 C54 1.363(4)
F54 C54 1.345(3)
C54 C55 1.382(4)
F55 C55 1.344(3)
C55 C56 1.371(3)
F56 C56 1.357(3)

loop_
_geom_torsion_atom_site_label_1
_geom_torsion_atom_site_label_2
_geom_torsion_atom_site_label_3
_geom_torsion_atom_site_label_4
_geom_torsion
C11 N1 C1 C2 -177.4(2)
C11 N1 C1 C4 2.5(4)
N1 C1 C2 C5 179.7(2)
C4 C1 C2 C5 -0.3(3)
N1 C1 C2 C3 2.1(4)
C4 C1 C2 C3 -177.9(2)
C51 B1 N3 C5 76(3)
C41 B1 N3 C5 -161(3)
C31 N2 C3 C2 176.0(2)
C31 N2 C3 C6 -4.8(4)
C5 C2 C3 N2 -176.5(2)
C1 C2 C3 N2 1.1(4)
C5 C2 C3 C6 4.2(3)
C1 C2 C3 C6 -178.2(2)
B1 N3 C5 C2 108(10)
C1 C2 C5 N3 -72(10)
C3 C2 C5 N3 106(10)
C1 N1 C11 C12 -90.6(3)
C1 N1 C11 C16 90.8(3)
C16 C11 C12 C13 -0.5(4)
N1 C11 C12 C13 -179.0(2)
C16 C11 C12 C17 178.1(2)
N1 C11 C12 C17 -0.4(4)
C11 C12 C13 C14 -0.3(4)
C17 C12 C13 C14 -178.9(3)
C12 C13 C14 C15 0.8(5)
C13 C14 C15 C16 -0.6(5)
C14 C15 C16 C11 -0.1(4)
C14 C15 C16 C20 177.4(3)
C12 C11 C16 C15 0.7(4)
N1 C11 C16 C15 179.2(2)
C12 C11 C16 C20 -176.9(2)
N1 C11 C16 C20 1.6(3)
C13 C12 C17 C19 64.6(4)
C11 C12 C17 C19 -113.9(3)
C13 C12 C17 C18 -58.3(4)
C11 C12 C17 C18 123.2(3)
C15 C16 C20 C22 -99.3(3)
C11 C16 C20 C22 78.2(3)
C15 C16 C20 C21 26.4(4)
C11 C16 C20 C21 -156.2(3)
C3 N2 C31 C36 114.1(3)
C3 N2 C31 C32 -69.0(3)
C36 C31 C32 C33 -1.6(4)
N2 C31 C32 C33 -178.5(2)
C31 C32 C33 C34 0.7(4)
C32 C33 C34 C35 0.3(4)
C33 C34 C35 C36 -0.5(4)
C34 C35 C36 C31 -0.4(4)
C32 C31 C36 C35 1.5(4)
N2 C31 C36 C35 178.4(2)
N3 B1 C41 C46 -14.9(3)
C51 B1 C41 C46 106.7(3)
N3 B1 C41 C42 165.7(2)
C51 B1 C41 C42 -72.7(3)
C46 C41 C42 F42 -177.6(2)
B1 C41 C42 F42 1.8(3)
C46 C41 C42 C43 1.1(4)
B1 C41 C42 C43 -179.5(2)
F42 C42 C43 F43 -0.6(4)
C41 C42 C43 F43 -179.4(2)
F42 C42 C43 C44 177.8(2)
C41 C42 C43 C44 -0.9(4)
F43 C43 C44 F44 1.0(4)
C42 C43 C44 F44 -177.4(2)
F43 C43 C44 C45 178.7(2)
C42 C43 C44 C45 0.2(4)
F44 C44 C45 F45 -2.6(4)
C43 C44 C45 F45 179.8(2)
F44 C44 C45 C46 177.9(2)
C43 C44 C45 C46 0.3(4)
F45 C45 C46 F46 1.2(4)
C44 C45 C46 F46 -179.3(2)
F45 C45 C46 C41 -179.6(2)
C44 C45 C46 C41 -0.1(4)
C42 C41 C46 F46 178.6(2)
B1 C41 C46 F46 -0.8(4)
C42 C41 C46 C45 -0.5(3)
B1 C41 C46 C45 -179.9(2)
N3 B1 C51 C56 58.1(3)
C41 B1 C51 C56 -65.3(3)
N3 B1 C51 C52 -123.8(2)
C41 B1 C51 C52 112.7(2)
C56 C51 C52 F52 -179.07(19)
B1 C51 C52 F52 2.7(3)
C56 C51 C52 C53 0.8(3)
B1 C51 C52 C53 -177.3(2)
F52 C52 C53 F53 -0.1(3)
C51 C52 C53 F53 179.9(2)
F52 C52 C53 C54 -179.5(2)
C51 C52 C53 C54 0.6(4)
F53 C53 C54 F54 0.2(4)
C52 C53 C54 F54 179.6(2)
F53 C53 C54 C55 179.1(2)
C52 C53 C54 C55 -1.5(4)
F54 C54 C55 F55 -0.6(3)
C53 C54 C55 F55 -179.5(2)
F54 C54 C55 C56 179.9(2)
C53 C54 C55 C56 1.0(4)
F55 C55 C56 F56 0.9(3)
C54 C55 C56 F56 -179.6(2)
F55 C55 C56 C51 -179.0(2)
C54 C55 C56 C51 0.5(4)
C52 C51 C56 F56 178.73(19)
B1 C51 C56 F56 -3.0(3)
C52 C51 C56 C55 -1.4(3)
B1 C51 C56 C55 176.8(2)
